data_7039322
loop_
_publ_author_name
'Chand, Deepak'
'He, Chunlin'
'Hooper, Joseph P.'
'Mitchell, Lauren A.'
'Parrish, Damon A.'
'Shreeve, Jean'ne M.'

_publ_section_title
;
 Mono- and diiodo-1,2,3-triazoles and their mono nitro derivatives.
;
_journal_issue 23
_journal_name_full 'Dalton transactions (Cambridge, England : 2003)'
_journal_page_first 9684
_journal_page_last 9688
_journal_paper_doi 10.1039/c6dt01731b
_journal_volume 45
_journal_year 2016
_chemical_formula_moiety 'C3 H3 I2 N3'
_chemical_formula_sum 'C3 H3 I2 N3'
_chemical_formula_weight 334.88
_space_group_crystal_system orthorhombic
_space_group_IT_number 31
_space_group_name_Hall 'P 2ac -2'
_space_group_name_H-M_alt 'P m n 21'
_symmetry_space_group_name_Hall 'P 2ac -2'
_symmetry_space_group_name_H-M 'P m n 21'
_atom_sites_solution_hydrogens geom
_audit_creation_method SHELXL-2014/7
_audit_update_record
;
2016-01-09 deposited with the CCDC.
2016-05-20 downloaded from the CCDC.
;
_cell_angle_alpha 90
_cell_angle_beta 90
_cell_angle_gamma 90
_cell_formula_units_Z 2
_cell_length_a 11.4559(8)
_cell_length_b 4.1982(3)
_cell_length_c 7.7048(5)
_cell_measurement_reflns_used 3040
_cell_measurement_temperature 150(2)
_cell_measurement_theta_max 27.49
_cell_measurement_theta_min 2.64
_cell_volume 370.56(4)
_computing_cell_refinement 'Bruker APEX3 v2015.5-2 (Bruker, 2015)'
_computing_data_collection 'Bruker APEX3 v2015.5-2 (Bruker, 2015)'
_computing_data_reduction
;
Bruker SAINT v8.34A (Bruker, 2013), Bruker XPREP v2014/2 (Bruker, 2014)
;
_computing_molecular_graphics 'Bruker SHELXTL v2014/7 (Bruker, 2014)'
_computing_publication_material 'Bruker SHELXTL v2014/7 (Bruker, 2014)'
_computing_structure_refinement 'SHELXL-2014/7 (Sheldrick, 2014) within WINGX (Farrugia, 2012)'
_computing_structure_solution 'Bruker SHELXTL v2014/7 (Bruker, 2014)'
_diffrn_ambient_temperature 150(2)
_diffrn_measured_fraction_theta_full 1.000
_diffrn_measured_fraction_theta_max 1.000
_diffrn_measurement_device_type 'Bruker SMART APEX II CCD'
_diffrn_measurement_method '\w scans'
_diffrn_radiation_monochromator graphite
_diffrn_radiation_source 'fine focus sealed tube'
_diffrn_radiation_type MoK\a
_diffrn_radiation_wavelength 0.71073
_diffrn_reflns_av_R_equivalents 0.0397
_diffrn_reflns_av_unetI/netI 0.0350
_diffrn_reflns_Laue_measured_fraction_full 1.000
_diffrn_reflns_Laue_measured_fraction_max 1.000
_diffrn_reflns_limit_h_max 14
_diffrn_reflns_limit_h_min -14
_diffrn_reflns_limit_k_max 5
_diffrn_reflns_limit_k_min -5
_diffrn_reflns_limit_l_max 10
_diffrn_reflns_limit_l_min -9
_diffrn_reflns_number 3581
_diffrn_reflns_point_group_measured_fraction_full 0.954
_diffrn_reflns_point_group_measured_fraction_max 0.944
_diffrn_reflns_theta_full 25.242
_diffrn_reflns_theta_max 27.485
_diffrn_reflns_theta_min 3.186
_exptl_absorpt_coefficient_mu 8.396
_exptl_absorpt_correction_T_max 0.7456
_exptl_absorpt_correction_T_min 0.4936
_exptl_absorpt_correction_type multi-scan
_exptl_absorpt_process_details 'SADABS v2014/5 (Bruker, 2008)'
_exptl_crystal_colour colourless
_exptl_crystal_density_diffrn 3.001
_exptl_crystal_description plate
_exptl_crystal_F_000 296
_exptl_crystal_size_max 0.399
_exptl_crystal_size_mid 0.206
_exptl_crystal_size_min 0.018
_refine_diff_density_max 0.816
_refine_diff_density_min -0.716
_refine_diff_density_rms 0.166
_refine_ls_extinction_method none
_refine_ls_goodness_of_fit_ref 1.088
_refine_ls_hydrogen_treatment constr
_refine_ls_matrix_type full
_refine_ls_number_parameters 41
_refine_ls_number_reflns 838
_refine_ls_number_restraints 1
_refine_ls_restrained_S_all 1.087
_refine_ls_R_factor_all 0.0187
_refine_ls_R_factor_gt 0.0186
_refine_ls_shift/su_max 0.002
_refine_ls_shift/su_mean 0.000
_refine_ls_structure_factor_coef Fsqd
_refine_ls_weighting_details 'w=1/[\s^2^(Fo^2^)+(0.0179P)^2^+0.2087P] where P=(Fo^2^+2Fc^2^)/3'
_refine_ls_weighting_scheme calc
_refine_ls_wR_factor_gt 0.0452
_refine_ls_wR_factor_ref 0.0453
_reflns_Friedel_coverage 0.757
_reflns_Friedel_fraction_full 0.899
_reflns_Friedel_fraction_max 0.878
_reflns_number_gt 830
_reflns_number_total 838
_reflns_threshold_expression 'I > 2\s(I)'
_cod_data_source_file c6dt01731b2.cif
_cod_data_source_block shrv382
_cod_depositor_comments 'Adding full bibliography for 7039322--7039325.cif.'
_cod_database_code 7039322
_shelx_shelxl_version_number 2014/7
_shelx_space_group_comment
;
The symmetry employed for this shelxl refinement is uniquely defined
by the following loop, which should always be used as a source of
symmetry information in preference to the above space-group names.
They are only intended as comments.
;
_shelx_estimated_absorpt_t_min 0.135
_shelx_estimated_absorpt_t_max 0.864

loop_
_space_group_symop_operation_xyz
'x, y, z'
'-x+1/2, -y, z+1/2'
'-x, y, z'
'x+1/2, -y, z+1/2'

loop_
_atom_site_label
_atom_site_type_symbol
_atom_site_fract_x
_atom_site_fract_y
_atom_site_fract_z
_atom_site_U_iso_or_equiv
_atom_site_adp_type
_atom_site_occupancy
_atom_site_site_symmetry_order
_atom_site_calc_flag
_atom_site_refinement_flags_posn
_atom_site_refinement_flags_adp
_atom_site_refinement_flags_occupancy
I1 I 0.82126(2) 0.55476(6) 0.49424(11) 0.02175(13) Uani 1 1 d . . .
C2 C 0.9391(3) 0.3625(12) 0.6689(7) 0.0159(8) Uani 1 1 d . . .
N3 N 0.9016(3) 0.2128(10) 0.8104(5) 0.0189(8) Uani 1 1 d . . .
N4 N 1.0000 0.1251(15) 0.8897(8) 0.0170(11) Uani 1 2 d S T P
C5 C 1.0000 -0.0361(19) 1.0567(12) 0.0261(17) Uani 1 2 d S T P
H5A H 1.0805 -0.0839 1.0909 0.039 Uiso 0.5 1 calc R U P
H5B H 0.9556 -0.2349 1.0476 0.039 Uiso 0.5 1 calc R U P
H5C H 0.9639 0.1019 1.1441 0.039 Uiso 0.5 1 calc R U P

loop_
_atom_site_aniso_label
_atom_site_aniso_U_11
_atom_site_aniso_U_22
_atom_site_aniso_U_33
_atom_site_aniso_U_23
_atom_site_aniso_U_13
_atom_site_aniso_U_12
I1 0.02029(17) 0.02361(19) 0.0213(2) 0.0028(3) -0.00604(13) 0.00042(7)
C2 0.0128(19) 0.0186(19) 0.016(2) -0.0006(19) -0.0026(17) 0.0007(16)
N3 0.0154(17) 0.0236(19) 0.018(2) -0.0002(17) -0.0013(15) 0.0021(13)
N4 0.016(2) 0.017(2) 0.018(3) 0.000(2) 0.000 0.000
C5 0.030(4) 0.025(4) 0.023(4) 0.007(3) 0.000 0.000

loop_
_atom_type_symbol
_atom_type_description
_atom_type_scat_dispersion_real
_atom_type_scat_dispersion_imag
_atom_type_scat_source
C C 0.0033 0.0016 'International Tables Vol C Tables 4.2.6.8 and 6.1.1.4'
I I -0.4742 1.8119 'International Tables Vol C Tables 4.2.6.8 and 6.1.1.4'
N N 0.0061 0.0033 'International Tables Vol C Tables 4.2.6.8 and 6.1.1.4'
H H 0.0000 0.0000 'International Tables Vol C Tables 4.2.6.8 and 6.1.1.4'

loop_
_geom_angle_atom_site_label_1
_geom_angle_atom_site_label_2
_geom_angle_atom_site_label_3
_geom_angle
_geom_angle_site_symmetry_1
_geom_angle_site_symmetry_3
N3 C2 C2 108.8(2) . 3_755
N3 C2 I1 120.5(3) . .
C2 C2 I1 130.69(13) 3_755 .
C2 N3 N4 103.5(4) . .
N3 N4 N3 115.3(6) 3_755 .
N3 N4 C5 122.3(3) 3_755 .
N3 N4 C5 122.3(3) . .
N4 C5 H5A 109.5 . .
N4 C5 H5B 109.5 . .
H5A C5 H5B 109.5 . .
N4 C5 H5C 109.5 . .
H5A C5 H5C 109.5 . .
H5B C5 H5C 109.5 . .

loop_
_geom_bond_atom_site_label_1
_geom_bond_atom_site_label_2
_geom_bond_distance
_geom_bond_site_symmetry_2
I1 C2 2.070(5) .
C2 N3 1.329(7) .
C2 C2 1.396(8) 3_755
N3 N4 1.334(5) .
N4 N3 1.334(5) 3_755
N4 C5 1.454(11) .
C5 H5A 0.9800 .
C5 H5B 0.9800 .
C5 H5C 0.9800 .

loop_
_geom_torsion_atom_site_label_1
_geom_torsion_atom_site_label_2
_geom_torsion_atom_site_label_3
_geom_torsion_atom_site_label_4
_geom_torsion
_geom_torsion_site_symmetry_1
_geom_torsion_site_symmetry_4
C2 C2 N3 N4 -0.6(4) 3_755 .
I1 C2 N3 N4 -179.7(4) . .
C2 N3 N4 N3 1.1(7) . 3_755
C2 N3 N4 C5 177.1(6) . .
